data_4336636
loop_
_publ_author_name
'Daniel Errandonea'
'Oscar Gomis'
'Braulio Garc\'ia-Domene'
'Julio Pellicer-Porres'
'Vasundhara Katari'
'S. Nagabhusan Achary'
'Avesh K. Tyagi'
'Catalin Popescu'

_publ_section_title
;
 New Polymorph of InVO4: A High-Pressure Structure with Six-Coordinated
 Vanadium
;
_journal_name_full 'Inorganic Chemistry'
_journal_page_first 12790
_journal_page_last 12798
_journal_paper_doi 10.1021/ic402043x
_journal_volume 52
_journal_year 2013
_chemical_compound_source HP-DAC
_chemical_formula_moiety InVO4
_chemical_formula_sum 'In O4 V'
_chemical_formula_weight 229.76
_chemical_name_common 'Indium Vanadate'
_chemical_name_systematic ' InVO4-V'
_space_group_IT_number 13
_symmetry_cell_setting monoclinic
_symmetry_space_group_name_Hall '-P 2yc'
_symmetry_space_group_name_H-M 'P 1 2/c 1'
_audit_author_name DE
_audit_creation_date 10-2-13
_audit_creation_method 'from EXP file using GSAS2CIF'
_audit_update_record '  Initial CIF as created by GSAS2CIF'
_cell_angle_alpha 90.0
_cell_angle_beta 93.8(3)
_cell_angle_gamma 90.0
_cell_formula_units_Z 2
_cell_length_a 4.714(5)
_cell_length_b 5.459(6)
_cell_length_c 4.903(5)
_cell_measurement_temperature 300
_cell_volume 125.9(2)
_computing_structure_refinement GSAS
_diffrn_ambient_temperature 300
_diffrn_detector CCD
_diffrn_radiation_polarisn_ratio 1.0
_diffrn_radiation_probe x-ray
_diffrn_radiation_type monochromatic-beam
_diffrn_radiation_wavelength 0.4246
_diffrn_source synchrotron
_exptl_absorpt_process_details
;   GSAS Absorption/surface roughness correction: function number 0
 No correction is applied.
;
_pd_calc_method 'Rietveld Refinement'
_pd_meas_2theta_range_inc 0.014
_pd_meas_2theta_range_max 11.41
_pd_meas_2theta_range_min 3.458
_pd_meas_number_of_points 569
_pd_phase_name 'from E:/Daniel2013/InVO4/refinemments/gs2/INVO4-IV-8_2GPa.cel'
_pd_proc_2theta_range_inc 0.014
_pd_proc_2theta_range_max 11.41
_pd_proc_2theta_range_min 3.458
_pd_proc_info_datetime 10-2-13
_pd_proc_ls_background_function
;   GSAS Background function number 2 with  3 terms.
 Cosine Fourier series
      1:    7.30114     2:    0.00000     3:   -2.53079    
;
_pd_proc_ls_peak_cutoff 0.00500
_pd_proc_ls_profile_function
;
 CW Profile function number 2 with  18 terms
 Profile coefficients for Simpson's rule integration of pseudovoigt function
 C.J. Howard (1982). J. Appl. Cryst.,15,615-620.
 P. Thompson, D.E. Cox & J.B. Hastings (1987). J. Appl. Cryst.,20,79-83.
 Peak tails are ignored  where the intensity is below 0.0050 times the peak
   Aniso. broadening axis   0.0   0.0   1.0
;
_pd_proc_ls_prof_R_factor 0.0632
_pd_proc_ls_prof_wR_factor 0.0879
_pd_proc_number_of_points 569
_refine_ls_goodness_of_fit_all 0.59
_refine_ls_matrix_type full
_refine_ls_number_parameters 9
_refine_ls_number_restraints 0
_refine_ls_shift/su_max 0.01
_refine_ls_shift/su_mean 0.00
_reflns_d_resolution_high 2.099
_reflns_d_resolution_low 5.459
_reflns_limit_h_max 2
_reflns_limit_h_min 0
_reflns_limit_k_max 2
_reflns_limit_k_min 0
_reflns_limit_l_max 2
_reflns_limit_l_min -2
_reflns_number_total 17
_cod_data_source_file ic402043x_si_002.cif
_cod_data_source_block PHASE-V
_cod_original_cell_volume 125.89(2)
_cod_database_code 4336636
_cod_database_fobs_code 4336636

loop_
_symmetry_equiv_pos_site_id
_symmetry_equiv_pos_as_xyz
1 +x,+y,+z
2 -x,+y,-z+1/2
-1 -x,-y,-z
-2 +x,-y,+z+1/2

loop_
_atom_site_type_symbol
_atom_site_label
_atom_site_fract_x
_atom_site_fract_y
_atom_site_fract_z
_atom_site_occupancy
_atom_site_thermal_displace_type
_atom_site_U_iso_or_equiv
_atom_site_symmetry_multiplicity
In In 0.5 0.711(1) 0.25 1.0 Uiso 0.08 2
V V 0.0 0.159(1) 0.25 1.0 Uiso 0.08 2
O O1 0.214(2) 0.861(4) 0.492(2) 1.0 Uiso 0.08 4
O O2 0.242(2) 0.407(3) 0.399(3) 1.0 Uiso 0.08 4

loop_
_atom_type_symbol
_atom_type_number_in_cell
_atom_type_scat_dispersion_real
_atom_type_scat_dispersion_imag
_atom_type_scat_Cromer_Mann_a1
_atom_type_scat_Cromer_Mann_a2
_atom_type_scat_Cromer_Mann_a3
_atom_type_scat_Cromer_Mann_a4
_atom_type_scat_Cromer_Mann_b1
_atom_type_scat_Cromer_Mann_b2
_atom_type_scat_Cromer_Mann_b3
_atom_type_scat_Cromer_Mann_b4
_atom_type_scat_Cromer_Mann_c
_atom_type_scat_source
In 2.0 0.000 0.000 19.1624 0.54760 18.5596 6.37760 4.29480 25.8499 2.03960 92.8029 4.93910 International_Tables_Vol_C
V 2.0 0.000 0.000 10.2971 6.86570 7.35110 0.43850 2.07030 26.8938 2.05710 102.478 1.21990 International_Tables_Vol_C
O 8.0 0.000 0.000 3.04850 13.2771 2.28680 5.70110 1.54630 0.32390 0.86700 32.9089 0.25080 International_Tables_Vol_C
